data_2011423
loop_
_publ_author_name
'Park, Kyung-Lae'
'Moon, Byoung-Gi'
'Jung, Sang-Hun'
'Kim, Jin-Gyu'
'Suh, Il-Hwan'

_publ_section_title
;
 Multicentre hydrogen bonds in a 2:1 arylsulfonylimidazolone
 hydrochloride salt
;
_journal_issue 10
_journal_name_full 'Acta Crystallographica Section C'
_journal_page_first 1247
_journal_page_last 1250
_journal_paper_doi 10.1107/S0108270100009495
_journal_volume 56
_journal_year 2000
_chemical_formula_iupac 'C24 H23 N4 O4 S 1+, Cl 1-, C24 H22 N4 O4 S'
_chemical_formula_moiety 'C24 H23 N4 O4 S 1+, Cl 1-, C24 H22 N4 O4 S'
_chemical_formula_sum 'C48 H45 Cl N8 O8 S2'
_chemical_formula_weight 961.49
_chemical_melting_point 489
_chemical_name_common 'DSI(Diaryl Sulfonyl Imidazolone)'
_chemical_name_systematic
;
[(S)-(+)-4-Phenyl-1-[1-(4-aminobenzoyl)indoline-5-sulfonyl]-4,5-dihydro-
2-imidazolone] 0.5-hydrochloride
;
_space_group_IT_number 5
_symmetry_cell_setting monoclinic
_symmetry_space_group_name_Hall 'C 2y'
_symmetry_space_group_name_H-M 'C 1 2 1'
_cell_angle_alpha 90
_cell_angle_beta 117.622(7)
_cell_angle_gamma 90
_cell_formula_units_Z 4
_cell_length_a 28.945(3)
_cell_length_b 6.5473(9)
_cell_length_c 27.526(2)
_cell_measurement_reflns_used 25
_cell_measurement_temperature 294(2)
_cell_measurement_theta_max 14.21
_cell_measurement_theta_min 11.42
_cell_volume 4621.9(9)
_computing_cell_refinement 'CAD-4 EXPRESS'
_computing_data_collection 'CAD-4 EXPRESS (Enraf Nonius, 1994)'
_computing_data_reduction 'XCAD4 (Harms & Wocadlo, 1995)'
_computing_molecular_graphics 'ORTEP-3 for Windows (Johnson et al., 1998)'
_computing_publication_material WinGX
_computing_structure_refinement 'SHELXL97 (Sheldrick, 1997)'
_computing_structure_solution 'WinGX (Farrugia, 1998)'
_diffrn_ambient_temperature 294(2)
_diffrn_measured_fraction_theta_full .998
_diffrn_measured_fraction_theta_max .998
_diffrn_measurement_device_type 'Enraf-Nonius CAD-4'
_diffrn_measurement_method \w-2\q
_diffrn_radiation_monochromator graphite
_diffrn_radiation_source 'fine-focus sealed tube'
_diffrn_radiation_type MoK\a
_diffrn_radiation_wavelength .71069
_diffrn_reflns_av_R_equivalents .030
_diffrn_reflns_av_sigmaI/netI .049
_diffrn_reflns_limit_h_max 34
_diffrn_reflns_limit_h_min 0
_diffrn_reflns_limit_k_max 7
_diffrn_reflns_limit_k_min -7
_diffrn_reflns_limit_l_max 29
_diffrn_reflns_limit_l_min -32
_diffrn_reflns_number 8420
_diffrn_reflns_theta_full 25.17
_diffrn_reflns_theta_max 25.17
_diffrn_reflns_theta_min 2.11
_diffrn_standards_decay_% 1
_diffrn_standards_interval_time 300
_diffrn_standards_number 3
_exptl_absorpt_coefficient_mu .237
_exptl_absorpt_correction_T_max .926
_exptl_absorpt_correction_T_min .905
_exptl_absorpt_correction_type '\y scan'
_exptl_absorpt_process_details '(North et al., 1968)'
_exptl_crystal_colour 'pale brown'
_exptl_crystal_density_diffrn 1.382
_exptl_crystal_density_method 'not measured'
_exptl_crystal_description prism
_exptl_crystal_F_000 2008
_exptl_crystal_size_max .43
_exptl_crystal_size_mid .40
_exptl_crystal_size_min .33
_refine_diff_density_max .28
_refine_diff_density_min -.18
_refine_ls_abs_structure_details '(Flack, 1983)'
_refine_ls_abs_structure_Flack -.07(7)
_refine_ls_extinction_method none
_refine_ls_goodness_of_fit_ref 1.018
_refine_ls_hydrogen_treatment constr
_refine_ls_matrix_type full
_refine_ls_number_parameters 605
_refine_ls_number_reflns 8252
_refine_ls_number_restraints 1
_refine_ls_restrained_S_all 1.018
_refine_ls_R_factor_all .082
_refine_ls_R_factor_gt .048
_refine_ls_shift/su_max <0.001
_refine_ls_shift/su_mean .000
_refine_ls_structure_factor_coef Fsqd
_refine_ls_weighting_details 'calc w = 1/[\s^2^(Fo^2^)+(0.0486P)^2^+1.0617P] where P = (Fo^2^+2Fc^2^)/3'
_refine_ls_weighting_scheme calc
_refine_ls_wR_factor_ref .116
_reflns_number_gt 5916
_reflns_number_total 8252
_reflns_threshold_expression I>2\s(I)
_cod_data_source_file gg1010.cif
_cod_data_source_block I
_cod_depositor_comments
;
The following automatic conversions were performed:
'_symmetry_cell_setting' value 'Monoclinic' changed to 'monoclinic'
according to '/home/saulius/struct/CIF-dictionaries/cif_core.dic'
dictionary named 'cif_core.dic' version 2.4.1 from 2010-06-29.

Automatic conversion script
Id: cif_fix_enum 1527 2010-12-29 10:47:43Z saulius 

The following automatic conversions were performed:

'_symmetry_cell_setting' value 'Monoclinic' changed to 'monoclinic'
according to /home/saulius/struct/CIF-dictionaries/cif_core.dic
dictionary named 'cif_core.dic' version 2.4.1 from 2010-06-29.

Automatic conversion script
Id: cif_fix_values 1715 2011-07-08 13:25:40Z adriana 
;
_cod_original_sg_symbol_H-M 'C 2'
_cod_database_code 2011423
_cod_database_fobs_code 2011423

loop_
_symmetry_equiv_pos_as_xyz
'x, y, z'
'-x, y, -z'
'x+1/2, y+1/2, z'
'-x+1/2, y+1/2, -z'

loop_
_atom_site_label
_atom_site_fract_x
_atom_site_fract_y
_atom_site_fract_z
_atom_site_U_iso_or_equiv
_atom_site_adp_type
_atom_site_calc_flag
_atom_site_refinement_flags
_atom_site_occupancy
_atom_site_disorder_assembly
_atom_site_disorder_group
_atom_site_type_symbol
S1A .71416(3) .77234(14) -.58890(4) .0438(2) Uani d . 1 . . S
N1A .50142(12) .8717(5) -.28874(13) .0580(9) Uani d . 1 . . N
H1A .4688 .8287 -.3005 .087 Uiso calc R 1 . . H
H1B .5033 1.0046 -.2813 .087 Uiso calc R 1 . . H
H1C .5225 .8036 -.2585 .087 Uiso calc R 1 . . H
N2A .59478(11) .8413(4) -.46512(12) .0472(8) Uani d . 1 . . N
N3A .60953(12) .4745(6) -.70211(15) .0738(11) Uani d . 1 . . N
H3A .5770 .4548 -.7237 .089 Uiso calc R 1 . . H
N4A .68106(11) .6194(4) -.64197(12) .0420(7) Uani d . 1 . . N
O5A .71481(10) .9710(4) -.60969(10) .0555(7) Uani d . 1 . . O
O6A .76194(9) .6676(4) -.55732(10) .0548(7) Uani d . 1 . . O
O7A .60350(10) .8045(4) -.67748(10) .0629(7) Uani d . 1 . . O
O8A .57497(12) .5143(4) -.45563(11) .0608(8) Uani d . 1 . . O
C11A .51750(14) .8355(6) -.33163(14) .0465(9) Uani d . 1 . . C
C12A .49431(15) .6838(6) -.36947(15) .0530(10) Uani d . 1 . . C
H12A .4669 .6088 -.3698 .064 Uiso calc R 1 . . H
C13A .51225(15) .6434(6) -.40746(15) .0538(10) Uani d . 1 . . C
H13A .4975 .5378 -.4326 .065 Uiso calc R 1 . . H
C14A .55214(13) .7604(6) -.40788(14) .0445(9) Uani d . 1 . . C
C15A .57369(15) .9152(6) -.37009(15) .0570(11) Uani d . 1 . . C
H15A .6002 .9951 -.3703 .068 Uiso calc R 1 . . H
C16A .55648(14) .9529(7) -.33199(16) .0578(11) Uani d . 1 . . C
H16A .5712 1.0577 -.3066 .069 Uiso calc R 1 . . H
C17A .57400(15) .6952(6) -.44544(15) .0460(9) Uani d . 1 . . C
C18A .58062(16) 1.0619(5) -.47330(16) .0517(10) Uani d . 1 . . C
H18A .6056 1.1433 -.4431 .062 Uiso calc R 1 . . H
H18B .5461 1.0842 -.4767 .062 Uiso calc R 1 . . H
C19A .58203(16) 1.1137(6) -.52681(16) .0551(10) Uani d . 1 . . C
H19A .5477 1.1014 -.5581 .066 Uiso calc R 1 . . H
H19B .5952 1.2506 -.5258 .066 Uiso calc R 1 . . H
C20A .61900(14) .9545(6) -.52841(14) .0452(9) Uani d . 1 . . C
C21A .62372(13) .7964(6) -.49347(13) .0424(8) Uani d . 1 . . C
C22A .65545(15) .6296(6) -.48706(15) .0523(10) Uani d . 1 . . C
H22A .6582 .5237 -.4634 .063 Uiso calc R 1 . . H
C23A .68294(15) .6244(6) -.51676(14) .0511(10) Uani d . 1 . . C
H23A .7046 .5142 -.5131 .061 Uiso calc R 1 . . H
C24A .67829(13) .7829(6) -.55182(13) .0449(8) Uani d . 1 . . C
C25A .64627(14) .9509(6) -.55836(14) .0457(9) Uani d . 1 . . C
H25A .6434 1.0570 -.5821 .055 Uiso calc R 1 . . H
C26A .62749(15) .6473(6) -.67577(16) .0502(10) Uani d . 1 . . C
C27A .69450(14) .4040(5) -.63966(16) .0526(10) Uani d . 1 . . C
H27A .6964 .3392 -.6071 .063 Uiso calc R 1 . . H
H27B .7275 .3857 -.6403 .063 Uiso calc R 1 . . H
C28A .64877(13) .3192(6) -.69205(16) .0518(10) Uani d . 1 . . C
H28A .6373 .1885 -.6840 .062 Uiso calc R 1 . . H
C29A .66129(13) .2927(7) -.73938(15) .0514(9) Uani d . 1 . . C
C30A .68585(16) .1178(7) -.74233(18) .0645(12) Uani d . 1 . . C
H30A .6930 .0163 -.7162 .077 Uiso calc R 1 . . H
C31A .70015(18) .0884(9) -.78298(19) .0805(15) Uani d . 1 . . C
H31A .7170 -.0312 -.7840 .097 Uiso calc R 1 . . H
C32A .68948(18) .2360(11) -.8219(2) .0846(18) Uani d . 1 . . C
H32A .6995 .2187 -.8492 .102 Uiso calc R 1 . . H
C33A .6643(2) .4070(10) -.8202(2) .0899(17) Uani d . 1 . . C
H33A .6564 .5064 -.8471 .108 Uiso calc R 1 . . H
C34A .64993(16) .4374(8) -.77901(19) .0720(13) Uani d . 1 . . C
H34A .6326 .5562 -.7785 .086 Uiso calc R 1 . . H
S1B .27780(3) .78296(14) .09839(4) .0432(2) Uani d . 1 . . S
N1B .51914(14) .9075(7) -.17240(14) .0867(14) Uani d . 1 . . N
H1D .5437 .8304 -.1712 .104 Uiso calc R 1 . . H
H1E .5106 1.0163 -.1922 .104 Uiso calc R 1 . . H
N2B .39633(12) .8567(4) -.02600(13) .0492(8) Uani d . 1 . . N
N3B .38135(11) .4796(5) .21321(14) .0633(10) Uani d . 1 . . N
H3B .4135 .4599 .2363 .076 Uiso calc R 1 . . H
N4B .31097(11) .6267(4) .15125(11) .0429(7) Uani d . 1 . . N
O5B .27804(10) .9806(4) .12061(10) .0555(7) Uani d . 1 . . O
O6B .22975(9) .6784(4) .06720(10) .0531(7) Uani d . 1 . . O
O7B .38956(9) .8088(4) .19059(10) .0581(7) Uani d . 1 . . O
O8B .40642(12) .5272(4) -.04358(12) .0703(9) Uani d . 1 . . O
C11B .49322(16) .8564(7) -.14248(16) .0632(12) Uani d . 1 . . C
C12B .50564(17) .6849(7) -.11064(17) .0661(12) Uani d . 1 . . C
H12B .5316 .5982 -.1094 .079 Uiso calc R 1 . . H
C13B .47998(16) .6379(6) -.07999(16) .0589(11) Uani d . 1 . . C
H13B .4880 .5179 -.0596 .071 Uiso calc R 1 . . H
C14B .44237(14) .7695(7) -.07970(14) .0519(9) Uani d . 1 . . C
C15B .42967(16) .9417(7) -.11270(16) .0661(12) Uani d . 1 . . C
H15B .4039 1.0295 -.1138 .079 Uiso calc R 1 . . H
C16B .45433(16) .9856(7) -.14383(17) .0706(13) Uani d . 1 . . C
H16B .4450 1.1016 -.1658 .085 Uiso calc R 1 . . H
C17B .41399(16) .7076(6) -.04886(15) .0510(10) Uani d . 1 . . C
C18B .4179(2) 1.0650(6) -.0121(2) .0761(15) Uani d . 1 . . C
H18C .4012 1.1549 -.0435 .091 Uiso calc R 1 . . H
H18D .4552 1.0641 -.0001 .091 Uiso calc R 1 . . H
C19B .40656(16) 1.1352(6) .03474(16) .0587(11) Uani d . 1 . . C
H19C .4384 1.1436 .0691 .070 Uiso calc R 1 . . H
H19D .3895 1.2674 .0267 .070 Uiso calc R 1 . . H
C20B .37116(14) .9728(6) .03713(14) .0465(9) Uani d . 1 . . C
C21B .36650(13) .8148(6) .00109(14) .0435(9) Uani d . 1 . . C
C22B .33412(14) .6482(6) -.00618(15) .0525(10) Uani d . 1 . . C
H22B .3306 .5445 -.0307 .063 Uiso calc R 1 . . H
C23B .30709(14) .6415(6) .02440(14) .0473(9) Uani d . 1 . . C
H23B .2851 .5321 .0202 .057 Uiso calc R 1 . . H
C24B .31261(13) .7956(6) .06085(13) .0437(8) Uani d . 1 . . C
C25B .34481(14) .9622(6) .06754(14) .0479(9) Uani d . 1 . . C
H25B .3484 1.0652 .0923 .058 Uiso calc R 1 . . H
C26B .36438(14) .6526(6) .18626(15) .0456(9) Uani d . 1 . . C
C27B .29620(14) .4132(5) .14870(15) .0493(10) Uani d . 1 . . C
H27C .2938 .3476 .1160 .059 Uiso calc R 1 . . H
H27D .2632 .3987 .1495 .059 Uiso calc R 1 . . H
C28B .34152(13) .3249(6) .20097(15) .0500(9) Uani d . 1 . . C
H28B .3531 .1957 .1922 .060 Uiso calc R 1 . . H
C29B .32817(12) .2918(6) .24743(14) .0470(9) Uani d . 1 . . C
C30B .30355(15) .1123(7) .24913(17) .0582(11) Uani d . 1 . . C
H30B .2967 .0131 .2225 .070 Uiso calc R 1 . . H
C31B .28897(16) .0780(8) .28944(19) .0738(14) Uani d . 1 . . C
H31B .2722 -.0429 .2898 .089 Uiso calc R 1 . . H
C32B .29920(18) .2221(10) .3290(2) .0799(17) Uani d . 1 . . C
H32B .2891 .2002 .3561 .096 Uiso calc R 1 . . H
C33B .32398(19) .3970(10) .32865(19) .0887(17) Uani d . 1 . . C
H33B .3313 .4941 .3559 .106 Uiso calc R 1 . . H
C34B .33852(17) .4323(8) .28775(18) .0715(13) Uani d . 1 . . C
H34B .3555 .5531 .2879 .086 Uiso calc R 1 . . H
Cl1 .49530(4) .32892(18) .25666(6) .0866(4) Uani d . 1 . . Cl

loop_
_atom_site_aniso_label
_atom_site_aniso_U_11
_atom_site_aniso_U_22
_atom_site_aniso_U_33
_atom_site_aniso_U_12
_atom_site_aniso_U_13
_atom_site_aniso_U_23
S1A .0473(5) .0366(5) .0482(5) -.0009(5) .0227(5) -.0008(5)
N1A .0577(19) .063(2) .056(2) -.0062(18) .0286(17) -.0038(17)
N2A .0629(19) .0328(18) .0512(18) .0052(15) .0310(17) -.0030(15)
N3A .0343(18) .074(3) .107(3) -.0089(18) .0274(19) -.041(2)
N4A .0411(17) .0321(16) .0473(17) .0049(14) .0158(15) -.0016(14)
O5A .0707(18) .0358(15) .0685(17) -.0073(14) .0395(15) .0005(14)
O6A .0452(15) .0601(18) .0530(16) .0063(13) .0176(13) -.0020(14)
O7A .0533(15) .0611(19) .0680(17) .0178(15) .0229(14) -.0045(16)
O8A .093(2) .0349(16) .0690(18) .0053(15) .0503(17) .0006(13)
C11A .049(2) .056(3) .0362(19) -.0024(19) .0209(18) -.0061(18)
C12A .055(2) .054(2) .055(2) -.006(2) .029(2) .003(2)
C13A .069(3) .047(2) .046(2) -.013(2) .027(2) -.0095(19)
C14A .045(2) .043(2) .0415(19) .0015(19) .0165(17) .0005(19)
C15A .055(2) .070(3) .058(2) -.019(2) .036(2) -.020(2)
C16A .053(2) .065(3) .058(2) -.019(2) .028(2) -.024(2)
C17A .056(2) .039(2) .040(2) .0066(18) .0199(19) -.0011(17)
C18A .070(3) .034(2) .062(3) .0095(19) .039(2) -.0024(19)
C19A .067(3) .038(2) .065(3) .008(2) .034(2) .005(2)
C20A .053(2) .031(2) .047(2) .0047(18) .019(2) -.0040(18)
C21A .052(2) .037(2) .0390(18) .0016(19) .0218(17) -.0021(18)
C22A .074(3) .038(2) .050(2) .011(2) .032(2) .0093(19)
C23A .064(2) .041(2) .052(2) .016(2) .030(2) .0095(19)
C24A .051(2) .038(2) .047(2) .0033(19) .0247(18) -.002(2)
C25A .058(2) .034(2) .048(2) .0018(19) .026(2) -.0014(18)
C26A .047(2) .052(3) .059(2) -.003(2) .030(2) -.010(2)
C27A .059(2) .034(2) .067(3) .0002(19) .031(2) -.0039(19)
C28A .051(2) .037(2) .078(3) -.0102(18) .039(2) -.014(2)
C29A .0381(19) .053(2) .058(2) -.003(2) .0178(19) -.006(2)
C30A .063(3) .066(3) .070(3) .010(2) .036(2) .000(2)
C31A .069(3) .112(4) .069(3) .012(3) .039(3) -.009(3)
C32A .054(3) .141(6) .058(3) -.008(3) .026(3) -.007(4)
C33A .077(4) .117(5) .057(3) -.002(4) .016(3) .026(3)
C34A .063(3) .066(3) .078(3) .007(2) .025(3) .005(3)
S1B .0468(5) .0343(5) .0445(5) .0011(5) .0177(4) .0025(5)
N1B .084(3) .125(4) .071(3) .020(3) .053(2) .022(3)
N2B .062(2) .0360(18) .055(2) .0013(16) .0310(17) .0075(15)
N3B .0324(17) .063(2) .081(2) .0048(17) .0144(17) .035(2)
N4B .0423(17) .0334(16) .0422(17) -.0049(14) .0105(15) .0050(14)
O5B .0735(19) .0356(15) .0615(17) .0057(14) .0348(15) .0008(13)
O6B .0411(14) .0568(17) .0513(15) -.0009(13) .0128(12) .0011(13)
O7B .0578(16) .0541(18) .0541(15) -.0188(15) .0190(13) .0000(14)
O8B .102(2) .0446(19) .082(2) -.0106(17) .057(2) -.0044(16)
C11B .055(2) .084(3) .048(3) .001(2) .021(2) .008(2)
C12B .065(3) .069(3) .062(3) .015(2) .027(2) .002(2)
C13B .070(3) .052(3) .056(3) .005(2) .030(2) .005(2)
C14B .051(2) .054(2) .046(2) .004(2) .0184(19) .007(2)
C15B .056(3) .077(3) .068(3) .020(2) .031(2) .029(3)
C16B .071(3) .081(3) .066(3) .016(3) .038(3) .035(3)
C17B .061(3) .046(3) .042(2) -.003(2) .020(2) .0028(18)
C18B .105(4) .035(2) .119(4) -.012(2) .077(4) -.003(3)
C19B .070(3) .035(2) .072(3) -.006(2) .034(2) .003(2)
C20B .051(2) .035(2) .046(2) .0003(18) .017(2) .0069(18)
C21B .046(2) .038(2) .0409(19) .0042(18) .0163(18) .0059(18)
C22B .059(2) .046(2) .048(2) -.006(2) .021(2) -.008(2)
C23B .052(2) .040(2) .046(2) -.0108(18) .0190(19) -.0045(18)
C24B .0451(19) .041(2) .0355(17) -.0016(19) .0105(16) .0044(19)
C25B .059(2) .036(2) .042(2) .0016(19) .018(2) .0000(18)
C26B .047(2) .044(2) .047(2) -.0023(19) .0227(19) .0028(19)
C27B .048(2) .037(2) .055(2) -.0031(18) .018(2) .0038(18)
C28B .043(2) .041(2) .063(2) .0015(18) .0222(19) .011(2)
C29B .0359(18) .046(2) .053(2) .0040(19) .0156(18) .007(2)
C30B .057(3) .057(3) .063(3) -.011(2) .030(2) -.005(2)
C31B .063(3) .092(4) .072(3) -.017(3) .036(3) .005(3)
C32B .056(3) .129(5) .059(3) .001(3) .030(3) .005(3)
C33B .081(4) .123(5) .053(3) .001(4) .024(3) -.025(3)
C34B .070(3) .069(3) .072(3) -.015(3) .030(3) -.015(3)
Cl1 .0445(6) .0603(8) .1507(12) .0005(6) .0415(7) -.0034(8)

loop_
_atom_type_symbol
_atom_type_description
_atom_type_scat_dispersion_real
_atom_type_scat_dispersion_imag
_atom_type_scat_source
C C .0033 .0016 'International Tables Vol C Tables 4.2.6.8 and 6.1.1.4'
H H .0000 .0000 'International Tables Vol C Tables 4.2.6.8 and 6.1.1.4'
N N .0061 .0033 'International Tables Vol C Tables 4.2.6.8 and 6.1.1.4'
O O .0106 .0060 'International Tables Vol C Tables 4.2.6.8 and 6.1.1.4'
S S .1246 .1234 'International Tables Vol C Tables 4.2.6.8 and 6.1.1.4'
Cl Cl .1484 .1585 'International Tables Vol C Tables 4.2.6.8 and 6.1.1.4'

loop_
_geom_angle_atom_site_label_1
_geom_angle_atom_site_label_2
_geom_angle_atom_site_label_3
_geom_angle
_geom_angle_publ_flag
O6A S1A O5A 119.69(17) ?
O6A S1A N4A 104.36(15) ?
O5A S1A N4A 107.86(16) ?
O6A S1A C24A 109.38(16) ?
O5A S1A C24A 108.54(17) ?
N4A S1A C24A 106.17(16) ?
C11A N1A H1A 109.5 ?
C11A N1A H1B 109.5 ?
H1A N1A H1B 109.5 ?
C11A N1A H1C 109.5 ?
H1A N1A H1C 109.5 ?
H1B N1A H1C 109.5 ?
C17A N2A C21A 123.7(3) ?
C17A N2A C18A 126.7(3) ?
C21A N2A C18A 108.0(3) ?
C26A N3A C28A 115.1(3) ?
C26A N3A H3A 122.5 ?
C28A N3A H3A 122.5 ?
C26A N4A C27A 110.2(3) ?
C26A N4A S1A 121.0(2) ?
C27A N4A S1A 120.8(2) ?
C12A C11A C16A 121.1(3) ?
C12A C11A N1A 120.0(3) ?
C16A C11A N1A 118.8(3) ?
C11A C12A C13A 119.2(4) ?
C11A C12A H12A 120.4 ?
C13A C12A H12A 120.4 ?
C14A C13A C12A 120.1(4) ?
C14A C13A H13A 119.9 ?
C12A C13A H13A 119.9 ?
C15A C14A C13A 119.1(3) ?
C15A C14A C17A 122.8(3) ?
C13A C14A C17A 117.7(3) ?
C16A C15A C14A 120.7(4) ?
C16A C15A H15A 119.7 ?
C14A C15A H15A 119.7 ?
C11A C16A C15A 119.7(4) ?
C11A C16A H16A 120.2 ?
C15A C16A H16A 120.2 ?
O8A C17A N2A 121.8(3) ?
O8A C17A C14A 119.7(4) ?
N2A C17A C14A 118.5(3) ?
N2A C18A C19A 103.4(3) yes
N2A C18A H18A 111.1 ?
C19A C18A H18A 111.1 ?
N2A C18A H18B 111.1 ?
C19A C18A H18B 111.1 ?
H18A C18A H18B 109.0 ?
C20A C19A C18A 102.2(3) ?
C20A C19A H19A 111.3 ?
C18A C19A H19A 111.3 ?
C20A C19A H19B 111.3 ?
C18A C19A H19B 111.3 ?
H19A C19A H19B 109.2 ?
C21A C20A C25A 120.4(3) ?
C21A C20A C19A 109.9(3) ?
C25A C20A C19A 129.7(3) ?
C20A C21A C22A 121.8(3) ?
C20A C21A N2A 109.7(3) ?
C22A C21A N2A 128.4(3) ?
C23A C22A C21A 118.3(3) ?
C23A C22A H22A 120.8 ?
C21A C22A H22A 120.8 ?
C22A C23A C24A 120.0(4) ?
C22A C23A H23A 120.0 ?
C24A C23A H23A 120.0 ?
C23A C24A C25A 121.8(3) ?
C23A C24A S1A 118.9(3) ?
C25A C24A S1A 119.4(3) ?
C20A C25A C24A 117.7(3) ?
C20A C25A H25A 121.1 ?
C24A C25A H25A 121.1 ?
O7A C26A N3A 128.9(4) ?
O7A C26A N4A 124.4(4) ?
N3A C26A N4A 106.7(3) ?
N4A C27A C28A 102.2(3) ?
N4A C27A H27A 111.3 ?
C28A C27A H27A 111.3 ?
N4A C27A H27B 111.3 ?
C28A C27A H27B 111.3 ?
H27A C27A H27B 109.2 ?
N3A C28A C29A 113.2(3) ?
N3A C28A C27A 100.5(3) ?
C29A C28A C27A 113.7(3) ?
N3A C28A H28A 109.7 ?
C29A C28A H28A 109.7 ?
C27A C28A H28A 109.7 ?
C34A C29A C30A 118.2(4) ?
C34A C29A C28A 122.9(4) ?
C30A C29A C28A 118.9(4) ?
C29A C30A C31A 121.7(5) ?
C29A C30A H30A 119.1 ?
C31A C30A H30A 119.1 ?
C32A C31A C30A 119.6(5) ?
C32A C31A H31A 120.2 ?
C30A C31A H31A 120.2 ?
C33A C32A C31A 119.4(5) ?
C33A C32A H32A 120.3 ?
C31A C32A H32A 120.3 ?
C32A C33A C34A 121.1(5) ?
C32A C33A H33A 119.5 ?
C34A C33A H33A 119.5 ?
C29A C34A C33A 120.0(5) ?
C29A C34A H34A 120.0 ?
C33A C34A H34A 120.0 ?
O6B S1B O5B 120.15(16) ?
O6B S1B N4B 103.69(15) ?
O5B S1B N4B 107.15(15) ?
O6B S1B C24B 109.59(16) ?
O5B S1B C24B 108.67(17) ?
N4B S1B C24B 106.74(16) ?
C11B N1B H1D 120.0 ?
C11B N1B H1E 120.0 ?
H1D N1B H1E 120.0 ?
C17B N2B C21B 123.5(3) ?
C17B N2B C18B 124.8(3) ?
C21B N2B C18B 109.5(3) ?
C26B N3B C28B 114.9(3) ?
C26B N3B H3B 122.6 ?
C28B N3B H3B 122.6 ?
C26B N4B C27B 110.8(3) ?
C26B N4B S1B 122.0(2) ?
C27B N4B S1B 120.6(2) ?
C12B C11B N1B 121.7(4) ?
C12B C11B C16B 119.0(4) ?
N1B C11B C16B 119.3(4) ?
C11B C12B C13B 121.0(4) ?
C11B C12B H12B 119.5 ?
C13B C12B H12B 119.5 ?
C14B C13B C12B 120.3(4) ?
C14B C13B H13B 119.8 ?
C12B C13B H13B 119.8 ?
C15B C14B C13B 118.1(4) ?
C15B C14B C17B 123.2(4) ?
C13B C14B C17B 118.4(4) ?
C16B C15B C14B 121.4(4) ?
C16B C15B H15B 119.3 ?
C14B C15B H15B 119.3 ?
C15B C16B C11B 120.1(4) ?
C15B C16B H16B 119.9 ?
C11B C16B H16B 119.9 ?
O8B C17B N2B 120.3(4) ?
O8B C17B C14B 120.6(4) ?
N2B C17B C14B 119.1(3) ?
N2B C18B C19B 105.3(3) yes
N2B C18B H18C 110.7 ?
C19B C18B H18C 110.7 ?
N2B C18B H18D 110.7 ?
C19B C18B H18D 110.7 ?
H18C C18B H18D 108.8 ?
C20B C19B C18B 103.9(3) ?
C20B C19B H19C 111.0 ?
C18B C19B H19C 111.0 ?
C20B C19B H19D 111.0 ?
C18B C19B H19D 111.0 ?
H19C C19B H19D 109.0 ?
C25B C20B C21B 119.9(3) ?
C25B C20B C19B 130.4(4) ?
C21B C20B C19B 109.7(3) ?
C22B C21B C20B 121.3(3) ?
C22B C21B N2B 128.0(3) ?
C20B C21B N2B 110.6(3) ?
C23B C22B C21B 117.9(3) ?
C23B C22B H22B 121.0 ?
C21B C22B H22B 121.0 ?
C24B C23B C22B 120.7(3) ?
C24B C23B H23B 119.7 ?
C22B C23B H23B 119.7 ?
C23B C24B C25B 121.0(3) ?
C23B C24B S1B 119.4(3) ?
C25B C24B S1B 119.6(3) ?
C20B C25B C24B 119.2(3) ?
C20B C25B H25B 120.4 ?
C24B C25B H25B 120.4 ?
O7B C26B N3B 127.7(4) ?
O7B C26B N4B 125.6(3) ?
N3B C26B N4B 106.7(3) ?
N4B C27B C28B 102.2(3) ?
N4B C27B H27C 111.3 ?
C28B C27B H27C 111.3 ?
N4B C27B H27D 111.3 ?
C28B C27B H27D 111.3 ?
H27C C27B H27D 109.2 ?
N3B C28B C29B 113.0(3) ?
N3B C28B C27B 101.3(3) ?
C29B C28B C27B 113.7(3) ?
N3B C28B H28B 109.5 ?
C29B C28B H28B 109.5 ?
C27B C28B H28B 109.5 ?
C34B C29B C30B 117.8(4) ?
C34B C29B C28B 123.0(4) ?
C30B C29B C28B 119.1(4) ?
C31B C30B C29B 121.4(4) ?
C31B C30B H30B 119.3 ?
C29B C30B H30B 119.3 ?
C32B C31B C30B 119.7(5) ?
C32B C31B H31B 120.2 ?
C30B C31B H31B 120.2 ?
C33B C32B C31B 120.0(5) ?
C33B C32B H32B 120.0 ?
C31B C32B H32B 120.0 ?
C32B C33B C34B 120.4(5) ?
C32B C33B H33B 119.8 ?
C34B C33B H33B 119.8 ?
C29B C34B C33B 120.7(5) ?
C29B C34B H34B 119.6 ?
C33B C34B H34B 119.6 ?

loop_
_geom_bond_atom_site_label_1
_geom_bond_atom_site_label_2
_geom_bond_site_symmetry_2
_geom_bond_distance
_geom_bond_publ_flag
S1A O6A . 1.423(3) ?
S1A O5A . 1.424(3) ?
S1A N4A . 1.660(3) yes
S1A C24A . 1.763(3) yes
N1A C11A . 1.475(4) yes
N1A H1A . .8900 ?
N1A H1B . .8900 ?
N1A H1C . .8900 ?
N2A C17A . 1.368(5) yes
N2A C21A . 1.416(4) ?
N2A C18A . 1.490(4) ?
N3A C26A . 1.314(5) yes
N3A C28A . 1.452(5) yes
N3A H3A . .8600 ?
N4A C26A . 1.402(4) yes
N4A C27A . 1.457(4) yes
O7A C26A . 1.230(4) yes
O8A C17A . 1.221(4) yes
C11A C12A . 1.368(5) ?
C11A C16A . 1.369(5) ?
C12A C13A . 1.392(5) ?
C12A H12A . .9300 ?
C13A C14A . 1.390(5) ?
C13A H13A . .9300 ?
C14A C15A . 1.377(5) ?
C14A C17A . 1.503(5) yes
C15A C16A . 1.376(5) ?
C15A H15A . .9300 ?
C16A H16A . .9300 ?
C18A C19A . 1.530(5) ?
C18A H18A . .9700 ?
C18A H18B . .9700 ?
C19A C20A . 1.509(5) ?
C19A H19A . .9700 ?
C19A H19B . .9700 ?
C20A C21A . 1.376(5) ?
C20A C25A . 1.381(5) ?
C21A C22A . 1.385(5) ?
C22A C23A . 1.380(5) ?
C22A H22A . .9300 ?
C23A C24A . 1.380(5) ?
C23A H23A . .9300 ?
C24A C25A . 1.396(5) ?
C25A H25A . .9300 ?
C27A C28A . 1.539(5) ?
C27A H27A . .9700 ?
C27A H27B . .9700 ?
C28A C29A . 1.515(5) ?
C28A H28A . .9800 ?
C29A C34A . 1.365(6) ?
C29A C30A . 1.370(6) ?
C30A C31A . 1.375(6) ?
C30A H30A . .9300 ?
C31A C32A . 1.367(7) ?
C31A H31A . .9300 ?
C32A C33A . 1.348(7) ?
C32A H32A . .9300 ?
C33A C34A . 1.392(7) ?
C33A H33A . .9300 ?
C34A H34A . .9300 ?
S1B O6B . 1.426(3) ?
S1B O5B . 1.430(3) ?
S1B N4B . 1.670(3) yes
S1B C24B . 1.748(3) yes
N1B C11B . 1.388(5) yes
N1B H1D . .8600 ?
N1B H1E . .8600 ?
N2B C17B . 1.382(5) yes
N2B C21B . 1.405(4) ?
N2B C18B . 1.475(5) ?
N3B C26B . 1.318(5) yes
N3B C28B . 1.452(4) yes
N3B H3B . .8600 ?
N4B C26B . 1.402(4) yes
N4B C27B . 1.454(4) yes
O7B C26B . 1.229(4) yes
O8B C17B . 1.222(4) yes
C11B C12B . 1.366(6) ?
C11B C16B . 1.394(6) ?
C12B C13B . 1.392(6) ?
C12B H12B . .9300 ?
C13B C14B . 1.391(5) ?
C13B H13B . .9300 ?
C14B C15B . 1.387(5) ?
C14B C17B . 1.485(5) yes
C15B C16B . 1.376(5) ?
C15B H15B . .9300 ?
C16B H16B . .9300 ?
C18B C19B . 1.540(6) ?
C18B H18C . .9700 ?
C18B H18D . .9700 ?
C19B C20B . 1.499(5) ?
C19B H19C . .9700 ?
C19B H19D . .9700 ?
C20B C25B . 1.371(5) ?
C20B C21B . 1.396(5) ?
C21B C22B . 1.391(5) ?
C22B C23B . 1.391(5) ?
C22B H22B . .9300 ?
C23B C24B . 1.379(5) ?
C23B H23B . .9300 ?
C24B C25B . 1.391(5) ?
C25B H25B . .9300 ?
C27B C28B . 1.541(5) ?
C27B H27C . .9700 ?
C27B H27D . .9700 ?
C28B C29B . 1.513(5) ?
C28B H28B . .9800 ?
C29B C34B . 1.364(6) ?
C29B C30B . 1.386(6) ?
C30B C31B . 1.376(5) ?
C30B H30B . .9300 ?
C31B C32B . 1.365(7) ?
C31B H31B . .9300 ?
C32B C33B . 1.353(7) ?
C32B H32B . .9300 ?
C33B C34B . 1.392(6) ?
C33B H33B . .9300 ?
C34B H34B . .9300 ?

loop_
_geom_hbond_atom_site_label_D
_geom_hbond_atom_site_label_H
_geom_hbond_atom_site_label_A
_geom_hbond_site_symmetry_A
_geom_hbond_distance_DH
_geom_hbond_distance_HA
_geom_hbond_distance_DA
_geom_hbond_angle_DHA
_geom_hbond_publ_flag
N1A H1A O7A 2_654 .89 1.90 2.768(4) 166 yes
N1A H1B Cl1 2_665 .89 2.22 3.110(4) 174 yes
N1A H1C O7B 2_655 .89 2.36 3.086(4) 139 yes
N1A H1C N1B . .89 2.51 3.008(4) 116 yes
N1B H1D O7B 2_655 .86 2.23 2.980(4) 145 yes
N1B H1E Cl1 2_665 .86 2.66 3.502(4) 166 yes
N3A H3A Cl1 1_554 .86 2.32 3.106(3) 153 yes
N3B H3B Cl1 . .86 2.33 3.103(3) 150 yes
C18A H18A O8A 1_565 .97 2.55 3.018(4) 109 yes
C19A H19B O8A 1_565 .97 2.85 3.336(5) 112 yes
C27A H27A O5A 1_545 .97 2.48 2.935(4) 109 yes
C28A H28A O5A 1_545 .98 2.64 3.158(5) 113 yes
C18B H18C O8B 1_565 .97 2.44 3.123(5) 127 yes
C19B H19D O8B 1_565 .97 2.78 3.351(5) 118 yes
C27B H27C O5B 1_545 .97 2.46 2.919(4) 109 yes
C28B H28B O5B 1_545 .98 2.57 3.095(5) 113 yes

loop_
_geom_torsion_atom_site_label_1
_geom_torsion_atom_site_label_2
_geom_torsion_atom_site_label_3
_geom_torsion_atom_site_label_4
_geom_torsion
_geom_torsion_publ_flag
O6A S1A N4A C26A 165.3(3) ?
O5A S1A N4A C26A -66.4(3) ?
C24A S1A N4A C26A 49.8(3) ?
O6A S1A N4A C27A 19.5(3) ?
O5A S1A N4A C27A 147.8(3) ?
C24A S1A N4A C27A -96.1(3) ?
C16A C11A C12A C13A 2.7(6) ?
N1A C11A C12A C13A -176.0(3) ?
C11A C12A C13A C14A -2.0(6) ?
C12A C13A C14A C15A .4(6) ?
C12A C13A C14A C17A 173.3(3) ?
C13A C14A C15A C16A .6(6) ?
C17A C14A C15A C16A -171.9(4) ?
C12A C11A C16A C15A -1.7(6) ?
N1A C11A C16A C15A 177.0(4) ?
C14A C15A C16A C11A .0(6) ?
C21A N2A C17A O8A -7.0(6) yes
C18A N2A C17A O8A 156.6(4) ?
C18A N2A C17A C14A -26.8(5) yes
C21A N2A C17A C14A 169.7(3) yes
C15A C14A C17A O8A 141.2(4) ?
C13A C14A C17A O8A -31.4(5) yes
C15A C14A C17A N2A -35.6(5) ?
C13A C14A C17A N2A 151.9(3) ?
C17A N2A C18A C19A -141.4(4) yes
C21A N2A C18A C19A 24.3(4) yes
N2A C18A C19A C20A -24.8(4) yes
C18A C19A C20A C21A 18.2(4) yes
C18A C19A C20A C25A -161.6(4) yes
C25A C20A C21A C22A -.1(6) ?
C19A C20A C21A C22A -180.0(3) ?
C25A C20A C21A N2A 176.3(3) ?
C19A C20A C21A N2A -3.5(4) ?
C17A N2A C21A C20A 152.7(3) ?
C18A N2A C21A C20A -13.5(4) yes
C17A N2A C21A C22A -31.1(6) ?
C18A N2A C21A C22A 162.7(4) yes
C20A C21A C22A C23A .2(6) ?
N2A C21A C22A C23A -175.6(3) ?
C21A C22A C23A C24A -.1(6) ?
C22A C23A C24A C25A .1(6) ?
C22A C23A C24A S1A 179.7(3) ?
O6A S1A C24A C23A -31.9(4) ?
O5A S1A C24A C23A -164.1(3) ?
N4A S1A C24A C23A 80.2(3) ?
O6A S1A C24A C25A 147.8(3) ?
O5A S1A C24A C25A 15.6(3) ?
N4A S1A C24A C25A -100.2(3) ?
C21A C20A C25A C24A .0(5) ?
C19A C20A C25A C24A 179.8(4) ?
C23A C24A C25A C20A .0(5) ?
S1A C24A C25A C20A -179.6(3) ?
C28A N3A C26A O7A 178.3(4) ?
C28A N3A C26A N4A -4.0(5) ?
C27A N4A C26A O7A 166.0(4) ?
S1A N4A C26A O7A 16.9(5) ?
C27A N4A C26A N3A -11.9(4) ?
S1A N4A C26A N3A -161.0(3) ?
C26A N4A C27A C28A 21.3(4) ?
S1A N4A C27A C28A 170.5(2) ?
C26A N3A C28A C29A -105.0(4) ?
C26A N3A C28A C27A 16.7(5) ?
N4A C27A C28A N3A -21.4(4) ?
N4A C27A C28A C29A 99.9(4) ?
N3A C28A C29A C34A 19.1(5) ?
C27A C28A C29A C34A -94.8(4) ?
N3A C28A C29A C30A -162.0(3) ?
C27A C28A C29A C30A 84.1(4) ?
C34A C29A C30A C31A 1.7(6) ?
C28A C29A C30A C31A -177.3(4) ?
C29A C30A C31A C32A -.4(7) ?
C30A C31A C32A C33A -1.1(8) ?
C31A C32A C33A C34A 1.3(8) ?
C30A C29A C34A C33A -1.4(6) ?
C28A C29A C34A C33A 177.5(4) ?
C32A C33A C34A C29A .0(7) ?
O6B S1B N4B C26B 167.1(3) ?
O5B S1B N4B C26B -64.8(3) ?
C24B S1B N4B C26B 51.4(3) ?
O6B S1B N4B C27B 18.2(3) ?
O5B S1B N4B C27B 146.2(3) ?
C24B S1B N4B C27B -97.5(3) ?
N1B C11B C12B C13B 178.7(4) ?
C16B C11B C12B C13B .2(7) ?
C11B C12B C13B C14B -2.4(6) ?
C12B C13B C14B C15B 3.1(6) ?
C12B C13B C14B C17B 176.7(4) ?
C13B C14B C15B C16B -1.8(6) ?
C17B C14B C15B C16B -175.1(4) ?
C14B C15B C16B C11B -.3(7) ?
C12B C11B C16B C15B 1.1(7) ?
N1B C11B C16B C15B -177.4(4) ?
C21B N2B C17B O8B -4.1(6) yes
C18B N2B C17B O8B 157.0(4) ?
C18B N2B C17B C14B -22.9(6) yes
C21B N2B C17B C14B 176.1(3) yes
C15B C14B C17B O8B 143.3(4) ?
C13B C14B C17B O8B -30.0(6) yes
C15B C14B C17B N2B -36.9(6) ?
C13B C14B C17B N2B 149.8(4) ?
C17B N2B C18B C19B -153.4(3) yes
C21B N2B C18B C19B 9.8(4) yes
N2B C18B C19B C20B -9.3(4) yes
C18B C19B C20B C21B 5.9(4) yes
C18B C19B C20B C25B -173.7(4) yes
C25B C20B C21B C22B 2.2(5) ?
C19B C20B C21B C22B -177.5(3) ?
C25B C20B C21B N2B 179.7(3) ?
C19B C20B C21B N2B .1(4) ?
C17B N2B C21B C22B -25.6(5) ?
C17B N2B C21B C20B 157.1(3) ?
C18B N2B C21B C20B -6.4(4) yes
C18B N2B C21B C22B 170.9(4) yes
C20B C21B C22B C23B -1.2(5) ?
N2B C21B C22B C23B -178.2(3) ?
C21B C22B C23B C24B -.2(5) ?
C22B C23B C24B C25B .7(5) ?
C22B C23B C24B S1B 179.7(3) ?
O6B S1B C24B C23B -30.6(3) ?
O5B S1B C24B C23B -163.7(3) ?
N4B S1B C24B C23B 81.0(3) ?
O6B S1B C24B C25B 148.4(3) ?
O5B S1B C24B C25B 15.3(3) ?
N4B S1B C24B C25B -99.9(3) ?
C21B C20B C25B C24B -1.7(5) ?
C19B C20B C25B C24B 177.9(4) ?
C23B C24B C25B C20B .3(5) ?
S1B C24B C25B C20B -178.7(3) ?
C28B N3B C26B O7B 177.2(4) ?
C28B N3B C26B N4B -2.2(5) ?
C27B N4B C26B O7B 168.9(4) ?
S1B N4B C26B O7B 17.3(5) ?
C27B N4B C26B N3B -11.7(4) ?
S1B N4B C26B N3B -163.3(3) ?
C26B N4B C27B C28B 19.5(4) ?
S1B N4B C27B C28B 171.5(2) ?
C26B N3B C28B C29B -108.2(4) ?
C26B N3B C28B C27B 13.8(4) ?
N4B C27B C28B N3B -18.8(4) ?
N4B C27B C28B C29B 102.7(4) ?
N3B C28B C29B C34B 20.4(5) ?
C27B C28B C29B C34B -94.3(4) ?
N3B C28B C29B C30B -160.6(3) ?
C27B C28B C29B C30B 84.6(4) ?
C34B C29B C30B C31B 1.3(6) ?
C28B C29B C30B C31B -177.7(4) ?
C29B C30B C31B C32B -.5(7) ?
C30B C31B C32B C33B -.6(7) ?
C31B C32B C33B C34B .9(8) ?
C30B C29B C34B C33B -1.0(6) ?
C28B C29B C34B C33B 178.0(4) ?
C32B C33B C34B C29B -.1(7) ?

loop_
_cod_related_entry_id
_cod_related_entry_database
_cod_related_entry_code
1 ChemSpider 21182345
